data_7242018
loop_
_publ_author_name
'Ghosh, Kousik'
'Frontera, Antonio'
'Chattopadhyay, Shouvik'

_publ_section_title
;
 A theoretical insight on the anion&#x22EF;anion interactions observed in
 the solid state structure of a hetero-trinuclear complex
;
_journal_issue 6
_journal_name_full CrystEngComm
_journal_page_first 1429
_journal_page_last 1438
_journal_paper_doi 10.1039/D0CE01513J
_journal_volume 23
_journal_year 2021
_chemical_formula_moiety 'C64 H74 Co2 K N4 O14 I3'
_chemical_formula_sum 'C64 H74 Co2 I3 K N4 O14'
_chemical_formula_weight 1660.94
_space_group_crystal_system triclinic
_space_group_IT_number 2
_space_group_name_Hall '-P 1'
_space_group_name_H-M_alt 'P -1'
_atom_sites_solution_hydrogens geom
_audit_creation_method SHELXL-2018/1
_audit_update_record
;
2020-10-14 deposited with the CCDC.	2021-01-04 downloaded from the CCDC.
;
_cell_angle_alpha 76.683(2)
_cell_angle_beta 68.564(2)
_cell_angle_gamma 85.169(3)
_cell_formula_units_Z 2
_cell_length_a 13.9934(11)
_cell_length_b 14.1253(11)
_cell_length_c 19.0474(15)
_cell_measurement_reflns_used 3948
_cell_measurement_temperature 273(2)
_cell_measurement_theta_max 28.37
_cell_measurement_theta_min 2.57
_cell_volume 3410.3(5)
_computing_structure_refinement 'SHELXL-2018/1 (Sheldrick, 2018)'
_computing_structure_solution 'SHELXT 2014/5 (Sheldrick, 2014)'
_diffrn_ambient_temperature 273(2)
_diffrn_measured_fraction_theta_full 0.979
_diffrn_measured_fraction_theta_max 0.979
_diffrn_measurement_device_type 'Bruker D8 QUEST area detector'
_diffrn_radiation_type MoK\a
_diffrn_radiation_wavelength 0.71073
_diffrn_reflns_av_R_equivalents 0.0334
_diffrn_reflns_av_unetI/netI 0.0190
_diffrn_reflns_Laue_measured_fraction_full 0.979
_diffrn_reflns_Laue_measured_fraction_max 0.979
_diffrn_reflns_limit_h_max 16
_diffrn_reflns_limit_h_min -16
_diffrn_reflns_limit_k_max 16
_diffrn_reflns_limit_k_min -16
_diffrn_reflns_limit_l_max 22
_diffrn_reflns_limit_l_min -22
_diffrn_reflns_number 93752
_diffrn_reflns_point_group_measured_fraction_full 0.979
_diffrn_reflns_point_group_measured_fraction_max 0.979
_diffrn_reflns_theta_full 25.118
_diffrn_reflns_theta_max 25.118
_diffrn_reflns_theta_min 2.081
_diffrn_source 'microfocus sealed X-ray tube'
_exptl_absorpt_coefficient_mu 1.969
_exptl_absorpt_correction_type multi-scan
_exptl_absorpt_process_details SADABS
_exptl_crystal_colour black
_exptl_crystal_density_diffrn 1.617
_exptl_crystal_density_method 'not measured'
_exptl_crystal_description block
_exptl_crystal_F_000 1660.0
_exptl_crystal_size_max 0.388
_exptl_crystal_size_mid 0.366
_exptl_crystal_size_min 0.302
_exptl_transmission_factor_max 0.556
_exptl_transmission_factor_min 0.470
_refine_diff_density_max 1.569
_refine_diff_density_min -2.326
_refine_diff_density_rms 0.298
_refine_ls_extinction_method none
_refine_ls_goodness_of_fit_ref 1.183
_refine_ls_hydrogen_treatment constr
_refine_ls_matrix_type full
_refine_ls_number_parameters 793
_refine_ls_number_reflns 11906
_refine_ls_number_restraints 0
_refine_ls_restrained_S_all 1.183
_refine_ls_R_factor_all 0.0627
_refine_ls_R_factor_gt 0.0544
_refine_ls_shift/su_max 0.004
_refine_ls_shift/su_mean 0.001
_refine_ls_structure_factor_coef Fsqd
_refine_ls_weighting_details 'w=1/[\s^2^(Fo^2^)+(0.0887P)^2^+11.1497P] where P=(Fo^2^+2Fc^2^)/3'
_refine_ls_weighting_scheme calc
_refine_ls_wR_factor_gt 0.1766
_refine_ls_wR_factor_ref 0.1915
_reflns_Friedel_coverage 0.000
_reflns_number_gt 11044
_reflns_number_total 11906
_reflns_threshold_expression 'I > 2\s(I)'
_cod_data_source_file d0ce01513j2.cif
_cod_data_source_block cif
_cod_depositor_comments
;
The following automatic conversions were performed:

data item '_exptl_absorpt_correction_type' value 'MULTI-SCAN' was
changed to 'multi-scan' in accordance with the
/home/data/users/saulius/crontab/automatic-downloads/rss-feeds/RSC/lib/dictionaries/cif_core.dic
dictionary named 'cif_core.dic' version 2.4.2 last updated on
2011-04-26.

Automatic conversion script
Id: cif_fix_values 7556 2019-12-06 15:28:31Z antanas 

 Adding full bibliography for 7242018.cif.
;
_cod_database_code 7242018
_shelx_shelxl_version_number 2018/1
_shelx_space_group_comment
;
The symmetry employed for this shelxl refinement is uniquely defined
by the following loop, which should always be used as a source of
symmetry information in preference to the above space-group names.
They are only intended as comments.
;

loop_
_space_group_symop_operation_xyz
'x, y, z'
'-x, -y, -z'

loop_
_atom_site_label
_atom_site_type_symbol
_atom_site_fract_x
_atom_site_fract_y
_atom_site_fract_z
_atom_site_U_iso_or_equiv
_atom_site_adp_type
_atom_site_occupancy
_atom_site_site_symmetry_order
_atom_site_calc_flag
_atom_site_refinement_flags_posn
_atom_site_refinement_flags_adp
_atom_site_refinement_flags_occupancy
_atom_site_disorder_assembly
_atom_site_disorder_group
I1 I 0.06741(5) 0.90621(4) 0.04266(3) 0.07384(19) Uani 1 1 d . . . . .
I2 I 0.16121(4) 0.80293(3) 0.14882(3) 0.06073(16) Uani 1 1 d . . . . .
Co1 Co 0.23885(5) 0.25336(5) 0.49439(4) 0.03408(18) Uani 1 1 d . . . . .
Co2 Co 0.31124(6) 0.26540(5) 0.08256(4) 0.03573(18) Uani 1 1 d . . . . .
I3 I 0.26569(6) 0.69216(7) 0.25133(4) 0.1089(3) Uani 1 1 d . . . . .
K1 K 0.26054(11) 0.26278(11) 0.29097(7) 0.0520(3) Uani 1 1 d . . . . .
N123 N 0.2995(4) 0.1433(3) 0.5407(2) 0.0382(10) Uani 1 1 d . . . . .
O2 O 0.4968(4) 0.3547(4) 0.2720(3) 0.0646(13) Uani 1 1 d . . . . .
O3 O 0.3510(3) 0.2717(3) 0.3994(2) 0.0426(9) Uani 1 1 d . . . . .
O4 O 0.3630(3) 0.1887(3) 0.1564(2) 0.0437(9) Uani 1 1 d . . . . .
O5 O 0.2509(3) 0.3392(3) 0.0140(2) 0.0442(9) Uani 1 1 d . . . . .
O6 O 0.3618(3) 0.3783(3) 0.0990(3) 0.0515(10) Uani 1 1 d . . . . .
N178 N 0.2564(4) 0.1573(3) 0.0662(2) 0.0368(9) Uani 1 1 d . . . . .
O8 O 0.0413(3) 0.3552(4) 0.2675(3) 0.0591(11) Uani 1 1 d . . . . .
O9 O 0.1931(3) 0.2805(3) 0.1681(2) 0.0431(9) Uani 1 1 d . . . . .
O10 O 0.1165(4) 0.1047(4) 0.3618(3) 0.0576(11) Uani 1 1 d . . . . .
O11 O 0.1764(3) 0.1759(3) 0.4539(2) 0.0418(8) Uani 1 1 d . . . . .
O12 O 0.1781(3) 0.3634(3) 0.4459(2) 0.0460(9) Uani 1 1 d . . . . .
O13 O 0.4007(4) 0.3969(4) 0.6034(3) 0.0662(13) Uani 1 1 d . . . . .
O14 O 0.3092(3) 0.3269(3) 0.5312(2) 0.0414(8) Uani 1 1 d . . . . .
C666 C 0.3962(5) 0.1281(4) 0.5180(3) 0.0439(12) Uani 1 1 d . . . . .
H666 H 0.419175 0.077268 0.548630 0.053 Uiso 1 1 calc R U . . .
O123 O 0.1522(5) 0.4083(3) -0.0775(3) 0.0688(14) Uani 1 1 d . . . . .
N3 N 0.4363(4) 0.2513(3) -0.0007(3) 0.0435(11) Uani 1 1 d . . . . .
O223 O 0.3990(4) 0.1060(4) 0.2808(3) 0.0626(12) Uani 1 1 d . . . . .
C178 C 0.3283(5) 0.0944(4) 0.0205(3) 0.0436(12) Uani 1 1 d . . . . .
H17A H 0.291601 0.037741 0.022934 0.052 Uiso 1 1 calc R U . . .
H17B H 0.380155 0.072036 0.043125 0.052 Uiso 1 1 calc R U . . .
C123 C 0.1590(5) 0.1447(4) 0.0868(3) 0.0412(12) Uani 1 1 d . . . . .
H123 H 0.138442 0.095966 0.069797 0.049 Uiso 1 1 calc R U . . .
N7 N 0.1223(4) 0.2389(4) 0.5884(3) 0.0411(10) Uani 1 1 d . . . . .
C1 C 0.4731(4) 0.1812(4) 0.4504(3) 0.0431(12) Uani 1 1 d . . . . .
C2 C 0.5783(5) 0.1584(5) 0.4390(4) 0.0572(16) Uani 1 1 d . . . . .
H2 H 0.595367 0.113449 0.476689 0.069 Uiso 1 1 calc R U . . .
C3 C 0.6531(5) 0.2018(6) 0.3737(5) 0.0639(18) Uani 1 1 d . . . . .
H3 H 0.721535 0.187022 0.366798 0.077 Uiso 1 1 calc R U . . .
C4 C 0.6283(5) 0.2680(6) 0.3172(4) 0.0625(18) Uani 1 1 d . . . . .
H4 H 0.680783 0.297590 0.272783 0.075 Uiso 1 1 calc R U . . .
C5 C 0.5268(5) 0.2918(5) 0.3250(4) 0.0504(14) Uani 1 1 d . . . . .
C6 C 0.5754(7) 0.3995(7) 0.2015(5) 0.077(2) Uani 1 1 d . . . . .
H6A H 0.611731 0.350292 0.173409 0.092 Uiso 1 1 calc R U . . .
H6B H 0.624356 0.432311 0.212889 0.092 Uiso 1 1 calc R U . . .
C7 C 0.5282(8) 0.4697(8) 0.1544(6) 0.093(3) Uani 1 1 d . . . . .
H7A H 0.580478 0.499817 0.107109 0.140 Uiso 1 1 calc R U . . .
H7B H 0.480251 0.436737 0.142853 0.140 Uiso 1 1 calc R U . . .
H7C H 0.492840 0.518519 0.182218 0.140 Uiso 1 1 calc R U . . .
C8 C 0.4459(4) 0.2495(4) 0.3937(3) 0.0391(11) Uani 1 1 d . . . . .
C9 C 0.2247(4) 0.4289(4) 0.0106(3) 0.0421(12) Uani 1 1 d . . . . .
C10 C 0.1682(5) 0.4713(4) -0.0384(4) 0.0530(15) Uani 1 1 d . . . . .
C11 C 0.1366(7) 0.5657(5) -0.0431(5) 0.073(2) Uani 1 1 d . . . . .
H11 H 0.097893 0.591518 -0.073626 0.088 Uiso 1 1 calc R U . . .
C12 C 0.1621(8) 0.6240(6) -0.0021(7) 0.096(3) Uani 1 1 d . . . . .
H12 H 0.139800 0.688227 -0.005432 0.116 Uiso 1 1 calc R U . . .
C13 C 0.2182(8) 0.5882(6) 0.0418(6) 0.084(3) Uani 1 1 d . . . . .
H13 H 0.234783 0.628257 0.068190 0.101 Uiso 1 1 calc R U . . .
C14 C 0.2526(5) 0.4912(5) 0.0487(4) 0.0552(15) Uani 1 1 d . . . . .
C15 C 0.3230(5) 0.4600(5) 0.0874(4) 0.0578(16) Uani 1 1 d . . . . .
H15 H 0.342612 0.507060 0.106502 0.069 Uiso 1 1 calc R U . . .
C16 C 0.1057(8) 0.4462(6) -0.1335(6) 0.081(2) Uani 1 1 d . . . . .
H16A H 0.145148 0.500631 -0.171298 0.098 Uiso 1 1 calc R U . . .
H16B H 0.036478 0.468265 -0.108790 0.098 Uiso 1 1 calc R U . . .
C17 C 0.1039(13) 0.3648(8) -0.1718(8) 0.131(5) Uani 1 1 d . . . . .
H17C H 0.073007 0.387359 -0.210093 0.197 Uiso 1 1 calc R U . . .
H17D H 0.172806 0.343691 -0.195912 0.197 Uiso 1 1 calc R U . . .
H17E H 0.064671 0.311484 -0.133711 0.197 Uiso 1 1 calc R U . . .
C18 C 0.5229(5) 0.2300(5) 0.0065(4) 0.0498(14) Uani 1 1 d . . . . .
H18 H 0.579567 0.233694 -0.038952 0.060 Uiso 1 1 calc R U . . .
C19 C 0.5420(5) 0.2009(5) 0.0777(4) 0.0495(14) Uani 1 1 d . . . . .
C20 C 0.6438(5) 0.1798(6) 0.0758(5) 0.0653(19) Uani 1 1 d . . . . .
H20 H 0.698402 0.195025 0.029037 0.078 Uiso 1 1 calc R U . . .
C21 C 0.6625(6) 0.1380(7) 0.1407(6) 0.075(2) Uani 1 1 d . . . . .
H21 H 0.729777 0.125986 0.138505 0.090 Uiso 1 1 calc R U . . .
C22 C 0.5826(6) 0.1129(6) 0.2102(5) 0.068(2) Uani 1 1 d . . . . .
H22 H 0.596713 0.084281 0.254499 0.081 Uiso 1 1 calc R U . . .
C23 C 0.4836(5) 0.1291(5) 0.2152(4) 0.0537(15) Uani 1 1 d . . . . .
C24 C 0.4039(8) 0.0324(6) 0.3470(5) 0.079(2) Uani 1 1 d . . . . .
H24A H 0.340040 0.033043 0.390170 0.094 Uiso 1 1 calc R U . . .
H24B H 0.458842 0.048910 0.361687 0.094 Uiso 1 1 calc R U . . .
C25 C 0.4218(8) -0.0672(7) 0.3316(6) 0.087(3) Uani 1 1 d . . . . .
H25A H 0.424295 -0.112431 0.377037 0.131 Uiso 1 1 calc R U . . .
H25B H 0.366893 -0.084706 0.318195 0.131 Uiso 1 1 calc R U . . .
H25C H 0.485739 -0.068833 0.289702 0.131 Uiso 1 1 calc R U . . .
C26 C 0.4599(4) 0.1759(4) 0.1472(3) 0.0435(12) Uani 1 1 d . . . . .
C27 C 0.4242(5) 0.2456(5) -0.0732(3) 0.0505(14) Uani 1 1 d . . . . .
H27A H 0.490022 0.256288 -0.115198 0.061 Uiso 1 1 calc R U . . .
H27B H 0.377252 0.295784 -0.084892 0.061 Uiso 1 1 calc R U . . .
C28 C 0.3822(5) 0.1446(5) -0.0654(3) 0.0524(15) Uani 1 1 d . . . . .
C29 C 0.0797(4) 0.1982(4) 0.1331(3) 0.0405(11) Uani 1 1 d . . . . .
C30 C -0.0235(5) 0.1810(5) 0.1432(4) 0.0543(15) Uani 1 1 d . . . . .
H30 H -0.037050 0.140689 0.115660 0.065 Uiso 1 1 calc R U . . .
C31 C -0.1017(5) 0.2223(6) 0.1920(5) 0.0633(18) Uani 1 1 d . . . . .
H31 H -0.168847 0.211376 0.197193 0.076 Uiso 1 1 calc R U . . .
C32 C -0.0831(5) 0.2811(5) 0.2349(4) 0.0562(15) Uani 1 1 d . . . . .
H32 H -0.138091 0.307876 0.269465 0.067 Uiso 1 1 calc R U . . .
C33 C 0.0158(5) 0.3005(4) 0.2269(4) 0.0461(13) Uani 1 1 d . . . . .
C34 C -0.0407(6) 0.3993(6) 0.3197(5) 0.0690(19) Uani 1 1 d . . . . .
H34A H -0.082558 0.349970 0.361873 0.083 Uiso 1 1 calc R U . . .
H34B H -0.083831 0.436650 0.293347 0.083 Uiso 1 1 calc R U . . .
C35 C 0.0065(9) 0.4648(10) 0.3500(7) 0.112(4) Uani 1 1 d . . . . .
H35A H -0.046760 0.495975 0.385615 0.167 Uiso 1 1 calc R U . . .
H35B H 0.048941 0.427075 0.376045 0.167 Uiso 1 1 calc R U . . .
H35C H 0.047674 0.513360 0.307832 0.167 Uiso 1 1 calc R U . . .
C36 C 0.1002(4) 0.2597(4) 0.1739(3) 0.0380(11) Uani 1 1 d . . . . .
C37 C 0.4702(7) 0.0771(6) -0.0988(5) 0.081(3) Uani 1 1 d . . . . .
H37A H 0.517510 0.070874 -0.072090 0.122 Uiso 1 1 calc R U . . .
H37B H 0.443100 0.014217 -0.092561 0.122 Uiso 1 1 calc R U . . .
H37C H 0.505065 0.103837 -0.152710 0.122 Uiso 1 1 calc R U . . .
C38 C 0.3048(8) 0.1567(7) -0.1062(5) 0.085(3) Uani 1 1 d . . . . .
H38A H 0.250607 0.199291 -0.084101 0.127 Uiso 1 1 calc R U . . .
H38B H 0.338578 0.183961 -0.160170 0.127 Uiso 1 1 calc R U . . .
H38C H 0.276612 0.094341 -0.100022 0.127 Uiso 1 1 calc R U . . .
C39 C 0.0853(6) 0.0478(5) 0.3202(4) 0.0605(18) Uani 1 1 d . . . . .
H39A H 0.045856 0.087605 0.291675 0.073 Uiso 1 1 calc R U . . .
H39B H 0.042797 -0.006267 0.355818 0.073 Uiso 1 1 calc R U . . .
C40 C 0.1794(7) 0.0113(6) 0.2662(5) 0.073(2) Uani 1 1 d . . . . .
H40A H 0.160731 -0.027001 0.237619 0.110 Uiso 1 1 calc R U . . .
H40B H 0.220775 0.065366 0.231111 0.110 Uiso 1 1 calc R U . . .
H40C H 0.217728 -0.028124 0.294993 0.110 Uiso 1 1 calc R U . . .
C41 C 0.0404(5) 0.1339(4) 0.4221(3) 0.0470(13) Uani 1 1 d . . . . .
C42 C 0.0776(4) 0.1726(4) 0.4703(3) 0.0403(12) Uani 1 1 d . . . . .
C43 C 0.0018(4) 0.2002(4) 0.5353(3) 0.0433(12) Uani 1 1 d . . . . .
C44 C -0.1032(5) 0.1902(5) 0.5491(4) 0.0577(16) Uani 1 1 d . . . . .
H44 H -0.151621 0.207938 0.592637 0.069 Uiso 1 1 calc R U . . .
C45 C -0.1358(5) 0.1557(6) 0.5016(5) 0.068(2) Uani 1 1 d . . . . .
H45 H -0.205584 0.151141 0.511237 0.081 Uiso 1 1 calc R U . . .
C46 C -0.0622(6) 0.1268(6) 0.4369(5) 0.0644(18) Uani 1 1 d . . . . .
H46 H -0.083692 0.102508 0.403720 0.077 Uiso 1 1 calc R U . . .
C47 C 0.0308(5) 0.2233(4) 0.5940(3) 0.0461(13) Uani 1 1 d . . . . .
H47 H -0.021503 0.227179 0.640478 0.055 Uiso 1 1 calc R U . . .
C48 C 0.1432(5) 0.2303(5) 0.6602(3) 0.0516(14) Uani 1 1 d . . . . .
H48A H 0.079626 0.237242 0.702145 0.062 Uiso 1 1 calc R U . . .
H48B H 0.189513 0.281697 0.653582 0.062 Uiso 1 1 calc R U . . .
C49 C 0.1917(5) 0.1304(5) 0.6799(3) 0.0521(15) Uani 1 1 d . . . . .
C50 C 0.1096(8) 0.0608(7) 0.7436(5) 0.095(3) Uani 1 1 d . . . . .
H50A H 0.080764 0.088211 0.788580 0.142 Uiso 1 1 calc R U . . .
H50B H 0.056279 0.051659 0.725254 0.142 Uiso 1 1 calc R U . . .
H50C H 0.140588 -0.000791 0.756492 0.142 Uiso 1 1 calc R U . . .
C51 C 0.2327(5) 0.0806(4) 0.6111(3) 0.0474(13) Uani 1 1 d . . . . .
H51A H 0.270549 0.022832 0.624355 0.057 Uiso 1 1 calc R U . . .
H51B H 0.175086 0.060139 0.601396 0.057 Uiso 1 1 calc R U . . .
C52 C 0.2788(7) 0.1464(8) 0.7067(5) 0.084(3) Uani 1 1 d . . . . .
H52A H 0.252098 0.177579 0.749796 0.126 Uiso 1 1 calc R U . . .
H52B H 0.308178 0.084750 0.722034 0.126 Uiso 1 1 calc R U . . .
H52C H 0.330739 0.186778 0.665161 0.126 Uiso 1 1 calc R U . . .
C53 C 0.1947(5) 0.4489(4) 0.4437(4) 0.0499(14) Uani 1 1 d . . . . .
H53 H 0.164568 0.496045 0.415428 0.060 Uiso 1 1 calc R U . . .
C54 C 0.2539(5) 0.4842(4) 0.4790(4) 0.0519(14) Uani 1 1 d . . . . .
C55 C 0.3052(4) 0.4197(4) 0.5228(3) 0.0406(12) Uani 1 1 d . . . . .
C56 C 0.3567(6) 0.4627(5) 0.5609(4) 0.0544(15) Uani 1 1 d . . . . .
C57 C 0.3577(8) 0.5612(6) 0.5529(5) 0.080(2) Uani 1 1 d . . . . .
H57 H 0.391276 0.587430 0.578101 0.096 Uiso 1 1 calc R U . . .
C58 C 0.3088(9) 0.6238(6) 0.5072(6) 0.094(3) Uani 1 1 d . . . . .
H58 H 0.312199 0.690781 0.501123 0.112 Uiso 1 1 calc R U . . .
C59 C 0.2570(9) 0.5863(6) 0.4722(6) 0.086(3) Uani 1 1 d . . . . .
H59 H 0.223036 0.627737 0.443449 0.103 Uiso 1 1 calc R U . . .
C60 C 0.4482(8) 0.4313(8) 0.6477(5) 0.088(3) Uani 1 1 d . . . . .
H60A H 0.400366 0.470923 0.680376 0.105 Uiso 1 1 calc R U . . .
H60B H 0.507804 0.470646 0.613715 0.105 Uiso 1 1 calc R U . . .
C61 C 0.4787(11) 0.3467(9) 0.6948(7) 0.122(5) Uani 1 1 d . . . . .
H61A H 0.510997 0.367593 0.725300 0.183 Uiso 1 1 calc R U . . .
H61B H 0.419188 0.308432 0.728284 0.183 Uiso 1 1 calc R U . . .
H61C H 0.526172 0.308156 0.661904 0.183 Uiso 1 1 calc R U . . .

loop_
_atom_site_aniso_label
_atom_site_aniso_U_11
_atom_site_aniso_U_22
_atom_site_aniso_U_33
_atom_site_aniso_U_23
_atom_site_aniso_U_13
_atom_site_aniso_U_12
I1 0.0962(4) 0.0649(3) 0.0766(4) -0.0283(3) -0.0449(3) 0.0145(3)
I2 0.0663(3) 0.0648(3) 0.0578(3) -0.0314(2) -0.0206(2) 0.0080(2)
Co1 0.0382(4) 0.0385(4) 0.0296(3) -0.0102(3) -0.0150(3) 0.0000(3)
Co2 0.0440(4) 0.0358(4) 0.0313(4) -0.0121(3) -0.0148(3) -0.0012(3)
I3 0.0923(5) 0.1590(7) 0.0711(4) -0.0133(4) -0.0379(3) 0.0323(5)
K1 0.0626(8) 0.0597(8) 0.0380(6) -0.0155(6) -0.0199(6) -0.0006(6)
N123 0.048(3) 0.035(2) 0.034(2) -0.0105(18) -0.0152(19) 0.0000(19)
O2 0.053(3) 0.083(3) 0.043(2) -0.005(2) -0.005(2) 0.001(2)
O3 0.042(2) 0.054(2) 0.0323(18) -0.0084(16) -0.0136(16) -0.0034(17)
O4 0.043(2) 0.054(2) 0.0362(19) -0.0098(17) -0.0175(16) 0.0035(17)
O5 0.065(2) 0.0330(19) 0.042(2) -0.0106(16) -0.0262(19) 0.0022(17)
O6 0.057(2) 0.049(2) 0.060(3) -0.023(2) -0.028(2) -0.0016(19)
N178 0.052(3) 0.030(2) 0.032(2) -0.0077(17) -0.0181(19) -0.0013(18)
O8 0.052(2) 0.072(3) 0.058(3) -0.036(2) -0.013(2) 0.001(2)
O9 0.044(2) 0.054(2) 0.0375(19) -0.0200(17) -0.0154(16) -0.0013(17)
O10 0.065(3) 0.065(3) 0.055(3) -0.023(2) -0.026(2) -0.017(2)
O11 0.040(2) 0.054(2) 0.0373(19) -0.0194(17) -0.0137(16) -0.0043(16)
O12 0.052(2) 0.050(2) 0.045(2) -0.0077(18) -0.0290(18) 0.0019(18)
O13 0.089(4) 0.065(3) 0.069(3) -0.014(2) -0.055(3) -0.008(3)
O14 0.053(2) 0.038(2) 0.044(2) -0.0116(16) -0.0279(18) 0.0011(16)
C666 0.054(3) 0.041(3) 0.045(3) -0.015(2) -0.025(3) 0.005(2)
O123 0.101(4) 0.051(3) 0.077(3) -0.014(2) -0.058(3) 0.005(3)
N3 0.052(3) 0.042(2) 0.034(2) -0.0118(19) -0.010(2) -0.005(2)
O223 0.078(3) 0.068(3) 0.044(2) -0.012(2) -0.029(2) 0.018(2)
C178 0.058(3) 0.037(3) 0.040(3) -0.014(2) -0.019(3) 0.003(2)
C123 0.058(3) 0.036(3) 0.035(3) -0.007(2) -0.022(2) -0.007(2)
N7 0.045(3) 0.049(3) 0.031(2) -0.0128(19) -0.0136(19) 0.004(2)
C1 0.039(3) 0.051(3) 0.045(3) -0.020(3) -0.016(2) 0.002(2)
C2 0.049(3) 0.067(4) 0.065(4) -0.028(3) -0.025(3) 0.012(3)
C3 0.039(3) 0.081(5) 0.078(5) -0.032(4) -0.021(3) 0.009(3)
C4 0.040(3) 0.080(5) 0.062(4) -0.026(4) -0.005(3) -0.006(3)
C5 0.047(3) 0.058(4) 0.045(3) -0.019(3) -0.009(3) -0.002(3)
C6 0.069(5) 0.087(6) 0.056(4) -0.006(4) -0.003(4) -0.009(4)
C7 0.093(6) 0.102(7) 0.071(5) 0.006(5) -0.022(5) -0.031(5)
C8 0.035(3) 0.046(3) 0.043(3) -0.020(2) -0.015(2) 0.000(2)
C9 0.048(3) 0.032(3) 0.044(3) -0.010(2) -0.011(2) -0.005(2)
C10 0.064(4) 0.040(3) 0.059(4) -0.010(3) -0.028(3) 0.002(3)
C11 0.086(5) 0.044(4) 0.096(6) -0.013(4) -0.045(5) 0.012(3)
C12 0.113(7) 0.043(4) 0.159(10) -0.039(5) -0.073(7) 0.025(4)
C13 0.106(7) 0.046(4) 0.129(8) -0.044(5) -0.063(6) 0.016(4)
C14 0.063(4) 0.042(3) 0.070(4) -0.026(3) -0.024(3) -0.002(3)
C15 0.064(4) 0.050(4) 0.071(4) -0.031(3) -0.026(3) -0.007(3)
C16 0.107(7) 0.067(5) 0.092(6) -0.005(4) -0.067(5) 0.000(4)
C17 0.231(16) 0.091(7) 0.147(11) -0.038(7) -0.150(12) 0.017(8)
C18 0.045(3) 0.054(3) 0.045(3) -0.020(3) -0.002(3) -0.008(3)
C19 0.046(3) 0.055(3) 0.053(3) -0.024(3) -0.017(3) -0.001(3)
C20 0.045(3) 0.081(5) 0.077(5) -0.036(4) -0.019(3) -0.002(3)
C21 0.056(4) 0.091(6) 0.101(6) -0.045(5) -0.043(4) 0.013(4)
C22 0.075(5) 0.072(5) 0.083(5) -0.034(4) -0.053(4) 0.018(4)
C23 0.067(4) 0.053(3) 0.059(4) -0.028(3) -0.037(3) 0.015(3)
C24 0.124(7) 0.069(5) 0.063(5) -0.018(4) -0.060(5) 0.023(5)
C25 0.112(7) 0.069(5) 0.087(6) -0.011(4) -0.047(6) 0.004(5)
C26 0.047(3) 0.047(3) 0.044(3) -0.020(2) -0.018(2) 0.001(2)
C27 0.071(4) 0.049(3) 0.029(3) -0.010(2) -0.014(3) 0.000(3)
C28 0.069(4) 0.055(4) 0.037(3) -0.020(3) -0.017(3) 0.000(3)
C29 0.047(3) 0.039(3) 0.039(3) -0.006(2) -0.020(2) -0.003(2)
C30 0.054(4) 0.056(4) 0.062(4) -0.015(3) -0.029(3) -0.010(3)
C31 0.045(3) 0.073(5) 0.079(5) -0.023(4) -0.026(3) -0.003(3)
C32 0.042(3) 0.056(4) 0.065(4) -0.016(3) -0.012(3) 0.002(3)
C33 0.049(3) 0.043(3) 0.048(3) -0.015(3) -0.018(3) 0.002(2)
C34 0.068(4) 0.079(5) 0.064(4) -0.036(4) -0.017(4) 0.011(4)
C35 0.099(7) 0.140(10) 0.126(9) -0.094(8) -0.041(7) 0.026(7)
C36 0.040(3) 0.040(3) 0.035(3) -0.004(2) -0.017(2) 0.000(2)
C37 0.100(6) 0.065(5) 0.064(5) -0.035(4) -0.003(4) 0.010(4)
C38 0.118(7) 0.097(6) 0.053(4) -0.006(4) -0.047(5) -0.020(5)
C39 0.093(5) 0.045(3) 0.062(4) -0.013(3) -0.046(4) -0.014(3)
C40 0.103(6) 0.065(4) 0.064(4) -0.022(4) -0.034(4) -0.016(4)
C41 0.051(3) 0.050(3) 0.044(3) -0.008(3) -0.021(3) -0.009(3)
C42 0.042(3) 0.041(3) 0.037(3) -0.001(2) -0.016(2) -0.005(2)
C43 0.041(3) 0.048(3) 0.039(3) -0.005(2) -0.015(2) 0.002(2)
C44 0.043(3) 0.065(4) 0.059(4) -0.006(3) -0.016(3) 0.006(3)
C45 0.043(3) 0.084(5) 0.077(5) -0.004(4) -0.028(3) -0.009(3)
C46 0.067(4) 0.067(4) 0.074(5) -0.007(4) -0.044(4) -0.014(3)
C47 0.046(3) 0.051(3) 0.036(3) -0.007(2) -0.010(2) 0.007(2)
C48 0.062(4) 0.063(4) 0.031(3) -0.016(3) -0.015(3) 0.003(3)
C49 0.058(4) 0.063(4) 0.032(3) -0.003(3) -0.017(3) 0.002(3)
C50 0.103(7) 0.081(6) 0.057(5) 0.010(4) 0.007(5) -0.003(5)
C51 0.056(3) 0.038(3) 0.045(3) -0.004(2) -0.018(3) -0.001(2)
C52 0.090(6) 0.117(7) 0.071(5) -0.037(5) -0.053(5) 0.020(5)
C53 0.058(4) 0.044(3) 0.051(3) -0.005(3) -0.029(3) 0.010(3)
C54 0.068(4) 0.040(3) 0.055(4) -0.013(3) -0.031(3) 0.004(3)
C55 0.046(3) 0.040(3) 0.039(3) -0.014(2) -0.015(2) 0.001(2)
C56 0.068(4) 0.056(4) 0.047(3) -0.016(3) -0.025(3) -0.006(3)
C57 0.125(7) 0.052(4) 0.085(6) -0.026(4) -0.055(5) -0.007(4)
C58 0.148(9) 0.043(4) 0.123(8) -0.030(5) -0.082(7) 0.009(5)
C59 0.137(8) 0.042(4) 0.103(7) -0.018(4) -0.072(6) 0.019(4)
C60 0.111(7) 0.107(7) 0.074(5) -0.017(5) -0.060(5) -0.032(6)
C61 0.153(11) 0.132(10) 0.116(9) 0.015(7) -0.105(9) -0.042(8)

loop_
_atom_type_symbol
_atom_type_description
_atom_type_scat_dispersion_real
_atom_type_scat_dispersion_imag
_atom_type_scat_source
C C 0.0033 0.0016 'International Tables Vol C Tables 4.2.6.8 and 6.1.1.4'
H H 0.0000 0.0000 'International Tables Vol C Tables 4.2.6.8 and 6.1.1.4'
N N 0.0061 0.0033 'International Tables Vol C Tables 4.2.6.8 and 6.1.1.4'
O O 0.0106 0.0060 'International Tables Vol C Tables 4.2.6.8 and 6.1.1.4'
K K 0.2009 0.2494 'International Tables Vol C Tables 4.2.6.8 and 6.1.1.4'
Co Co 0.3494 0.9721 'International Tables Vol C Tables 4.2.6.8 and 6.1.1.4'
I I -0.4742 1.8119 'International Tables Vol C Tables 4.2.6.8 and 6.1.1.4'

loop_
_geom_angle_atom_site_label_1
_geom_angle_atom_site_label_2
_geom_angle_atom_site_label_3
_geom_angle
_geom_angle_site_symmetry_1
_geom_angle_site_symmetry_3
_geom_angle_publ_flag
I1 I2 I3 176.93(2) . . ?
O14 Co1 O3 88.99(17) . . ?
O14 Co1 O11 176.31(17) . . ?
O3 Co1 O11 88.06(16) . . ?
O14 Co1 N123 85.53(17) . . ?
O3 Co1 N123 93.32(18) . . ?
O11 Co1 N123 92.43(18) . . ?
O14 Co1 N7 91.56(19) . . ?
O3 Co1 N7 177.57(19) . . ?
O11 Co1 N7 91.47(18) . . ?
N123 Co1 N7 89.1(2) . . ?
O14 Co1 O12 95.31(16) . . ?
O3 Co1 O12 85.97(18) . . ?
O11 Co1 O12 86.69(17) . . ?
N123 Co1 O12 178.89(18) . . ?
N7 Co1 O12 91.62(19) . . ?
O14 Co1 K1 129.23(12) . . ?
O3 Co1 K1 46.98(12) . . ?
O11 Co1 K1 49.20(12) . . ?
N123 Co1 K1 115.71(13) . . ?
N7 Co1 K1 131.39(14) . . ?
O12 Co1 K1 63.19(12) . . ?
O5 Co2 O9 90.92(18) . . ?
O5 Co2 O4 176.14(18) . . ?
O9 Co2 O4 85.64(17) . . ?
O5 Co2 N178 84.36(17) . . ?
O9 Co2 N178 93.54(18) . . ?
O4 Co2 N178 94.08(18) . . ?
O5 Co2 N3 91.8(2) . . ?
O9 Co2 N3 176.39(19) . . ?
O4 Co2 N3 91.70(19) . . ?
N178 Co2 N3 89.1(2) . . ?
O5 Co2 O6 93.72(18) . . ?
O9 Co2 O6 84.99(18) . . ?
O4 Co2 O6 87.75(18) . . ?
N178 Co2 O6 177.57(19) . . ?
N3 Co2 O6 92.5(2) . . ?
O5 Co2 K1 130.65(12) . . ?
O9 Co2 K1 45.40(12) . . ?
O4 Co2 K1 47.02(12) . . ?
N178 Co2 K1 114.54(13) . . ?
N3 Co2 K1 131.11(15) . . ?
O6 Co2 K1 65.68(14) . . ?
O9 K1 O223 105.72(13) . . ?
O9 K1 O3 170.22(13) . . ?
O223 K1 O3 76.32(13) . . ?
O9 K1 O4 54.49(11) . . ?
O223 K1 O4 54.76(12) . . ?
O3 K1 O4 123.32(12) . . ?
O9 K1 O10 83.81(13) . . ?
O223 K1 O10 80.74(16) . . ?
O3 K1 O10 105.97(13) . . ?
O4 K1 O10 93.62(13) . . ?
O9 K1 O11 134.30(12) . . ?
O223 K1 O11 85.74(13) . . ?
O3 K1 O11 54.96(11) . . ?
O4 K1 O11 134.18(12) . . ?
O10 K1 O11 53.94(11) . . ?
O9 K1 O12 131.93(12) . . ?
O223 K1 O12 121.41(12) . . ?
O3 K1 O12 48.91(10) . . ?
O4 K1 O12 170.45(12) . . ?
O10 K1 O12 94.24(12) . . ?
O11 K1 O12 48.95(10) . . ?
O9 K1 O8 49.07(11) . . ?
O223 K1 O8 146.39(14) . . ?
O3 K1 O8 132.75(12) . . ?
O4 K1 O8 103.40(11) . . ?
O10 K1 O8 75.22(14) . . ?
O11 K1 O8 98.35(12) . . ?
O12 K1 O8 83.88(10) . . ?
O9 K1 C42 114.24(13) . . ?
O223 K1 C42 99.57(14) . . ?
O3 K1 C42 74.37(12) . . ?
O4 K1 C42 134.74(13) . . ?
O10 K1 C42 42.14(13) . . ?
O11 K1 C42 21.31(12) . . ?
O12 K1 C42 52.34(12) . . ?
O8 K1 C42 77.85(13) . . ?
O9 K1 C26 73.92(13) . . ?
O223 K1 C26 42.33(14) . . ?
O3 K1 C26 102.93(13) . . ?
O4 K1 C26 20.67(12) . . ?
O10 K1 C26 104.29(14) . . ?
O11 K1 C26 128.02(14) . . ?
O12 K1 C26 150.32(12) . . ?
O8 K1 C26 122.93(13) . . ?
C42 K1 C26 138.74(14) . . ?
O9 K1 C41 92.44(13) . . ?
O223 K1 C41 97.88(16) . . ?
O3 K1 C41 96.77(13) . . ?
O4 K1 C41 115.00(14) . . ?
O10 K1 C41 22.08(14) . . ?
O11 K1 C41 41.86(12) . . ?
O12 K1 C41 73.43(12) . . ?
O8 K1 C41 66.39(14) . . ?
C42 K1 C41 23.67(13) . . ?
C26 K1 C41 126.31(15) . . ?
O9 K1 C23 96.23(13) . . ?
O223 K1 C23 21.42(15) . . ?
O3 K1 C23 82.36(13) . . ?
O4 K1 C23 41.76(13) . . ?
O10 K1 C23 98.71(16) . . ?
O11 K1 C23 105.73(14) . . ?
O12 K1 C23 131.24(12) . . ?
O8 K1 C23 144.87(13) . . ?
C42 K1 C23 120.92(16) . . ?
C26 K1 C23 23.92(14) . . ?
C41 K1 C23 117.97(16) . . ?
C666 N123 C51 119.0(5) . . ?
C666 N123 Co1 123.0(4) . . ?
C51 N123 Co1 117.5(4) . . ?
C5 O2 C6 117.6(6) . . ?
C8 O3 Co1 123.6(3) . . ?
C8 O3 K1 126.6(3) . . ?
Co1 O3 K1 103.61(16) . . ?
C26 O4 Co2 125.4(4) . . ?
C26 O4 K1 109.4(3) . . ?
Co2 O4 K1 103.70(16) . . ?
C9 O5 Co2 125.2(4) . . ?
C15 O6 Co2 121.8(4) . . ?
C123 N178 C178 119.8(5) . . ?
C123 N178 Co2 122.2(4) . . ?
C178 N178 Co2 117.6(4) . . ?
C33 O8 C34 117.0(5) . . ?
C33 O8 K1 107.3(3) . . ?
C34 O8 K1 127.3(4) . . ?
C36 O9 Co2 122.6(3) . . ?
C36 O9 K1 125.5(3) . . ?
Co2 O9 K1 105.71(16) . . ?
C41 O10 C39 116.6(5) . . ?
C41 O10 K1 105.8(3) . . ?
C39 O10 K1 124.6(4) . . ?
C42 O11 Co1 123.7(4) . . ?
C42 O11 K1 105.0(3) . . ?
Co1 O11 K1 101.00(15) . . ?
C53 O12 Co1 123.9(4) . . ?
C53 O12 K1 123.9(4) . . ?
Co1 O12 K1 86.07(14) . . ?
C56 O13 C60 118.2(6) . . ?
C55 O14 Co1 125.4(4) . . ?
N123 C666 C1 126.9(5) . . ?
N123 C666 H666 116.6 . . ?
C1 C666 H666 116.6 . . ?
C10 O123 C16 117.4(6) . . ?
C18 N3 C27 118.7(5) . . ?
C18 N3 Co2 124.7(4) . . ?
C27 N3 Co2 115.3(4) . . ?
C23 O223 C24 121.1(6) . . ?
C23 O223 K1 109.8(4) . . ?
C24 O223 K1 124.2(5) . . ?
N178 C178 C28 113.7(5) . . ?
N178 C178 H17A 108.8 . . ?
C28 C178 H17A 108.8 . . ?
N178 C178 H17B 108.8 . . ?
C28 C178 H17B 108.8 . . ?
H17A C178 H17B 107.7 . . ?
N178 C123 C29 126.2(5) . . ?
N178 C123 H123 116.9 . . ?
C29 C123 H123 116.9 . . ?
C47 N7 C48 118.2(5) . . ?
C47 N7 Co1 124.3(4) . . ?
C48 N7 Co1 116.8(4) . . ?
C8 C1 C2 120.5(6) . . ?
C8 C1 C666 121.2(5) . . ?
C2 C1 C666 118.1(6) . . ?
C3 C2 C1 120.2(7) . . ?
C3 C2 H2 119.9 . . ?
C1 C2 H2 119.9 . . ?
C2 C3 C4 120.2(6) . . ?
C2 C3 H3 119.9 . . ?
C4 C3 H3 119.9 . . ?
C3 C4 C5 121.8(6) . . ?
C3 C4 H4 119.1 . . ?
C5 C4 H4 119.1 . . ?
O2 C5 C4 125.1(6) . . ?
O2 C5 C8 115.2(5) . . ?
C4 C5 C8 119.7(6) . . ?
O2 C6 C7 109.2(7) . . ?
O2 C6 H6A 109.8 . . ?
C7 C6 H6A 109.8 . . ?
O2 C6 H6B 109.8 . . ?
C7 C6 H6B 109.8 . . ?
H6A C6 H6B 108.3 . . ?
C6 C7 H7A 109.5 . . ?
C6 C7 H7B 109.5 . . ?
H7A C7 H7B 109.5 . . ?
C6 C7 H7C 109.5 . . ?
H7A C7 H7C 109.5 . . ?
H7B C7 H7C 109.5 . . ?
O3 C8 C1 123.7(5) . . ?
O3 C8 C5 118.7(5) . . ?
C1 C8 C5 117.4(5) . . ?
O5 C9 C14 124.5(6) . . ?
O5 C9 C10 118.2(5) . . ?
C14 C9 C10 117.2(5) . . ?
C11 C10 O123 126.1(7) . . ?
C11 C10 C9 120.8(6) . . ?
O123 C10 C9 113.1(5) . . ?
C10 C11 C12 120.3(8) . . ?
C10 C11 H11 119.8 . . ?
C12 C11 H11 119.8 . . ?
C13 C12 C11 120.7(7) . . ?
C13 C12 H12 119.7 . . ?
C11 C12 H12 119.7 . . ?
C12 C13 C14 121.3(7) . . ?
C12 C13 H13 119.4 . . ?
C14 C13 H13 119.4 . . ?
C13 C14 C15 119.3(6) . . ?
C13 C14 C9 119.6(7) . . ?
C15 C14 C9 120.8(6) . . ?
O6 C15 C14 128.6(6) . . ?
O6 C15 H15 115.7 . . ?
C14 C15 H15 115.7 . . ?
O123 C16 C17 106.7(7) . . ?
O123 C16 H16A 110.4 . . ?
C17 C16 H16A 110.4 . . ?
O123 C16 H16B 110.4 . . ?
C17 C16 H16B 110.4 . . ?
H16A C16 H16B 108.6 . . ?
C16 C17 H17C 109.5 . . ?
C16 C17 H17D 109.5 . . ?
H17C C17 H17D 109.5 . . ?
C16 C17 H17E 109.5 . . ?
H17C C17 H17E 109.5 . . ?
H17D C17 H17E 109.5 . . ?
N3 C18 C19 126.6(5) . . ?
N3 C18 H18 116.7 . . ?
C19 C18 H18 116.7 . . ?
C26 C19 C20 119.6(6) . . ?
C26 C19 C18 119.6(6) . . ?
C20 C19 C18 119.7(6) . . ?
C21 C20 C19 121.0(7) . . ?
C21 C20 H20 119.5 . . ?
C19 C20 H20 119.5 . . ?
C20 C21 C22 120.5(7) . . ?
C20 C21 H21 119.8 . . ?
C22 C21 H21 119.8 . . ?
C23 C22 C21 121.1(7) . . ?
C23 C22 H22 119.4 . . ?
C21 C22 H22 119.4 . . ?
C22 C23 O223 125.8(6) . . ?
C22 C23 C26 120.3(7) . . ?
O223 C23 C26 113.9(5) . . ?
C22 C23 K1 144.7(5) . . ?
O223 C23 K1 48.8(3) . . ?
C26 C23 K1 77.0(3) . . ?
O223 C24 C25 113.1(7) . . ?
O223 C24 H24A 109.0 . . ?
C25 C24 H24A 109.0 . . ?
O223 C24 H24B 109.0 . . ?
C25 C24 H24B 109.0 . . ?
H24A C24 H24B 107.8 . . ?
C24 C25 H25A 109.5 . . ?
C24 C25 H25B 109.5 . . ?
H25A C25 H25B 109.5 . . ?
C24 C25 H25C 109.5 . . ?
H25A C25 H25C 109.5 . . ?
H25B C25 H25C 109.5 . . ?
O4 C26 C19 125.7(6) . . ?
O4 C26 C23 116.8(5) . . ?
C19 C26 C23 117.5(6) . . ?
O4 C26 K1 50.0(3) . . ?
C19 C26 K1 145.7(4) . . ?
C23 C26 K1 79.0(3) . . ?
N3 C27 C28 109.9(5) . . ?
N3 C27 H27A 109.7 . . ?
C28 C27 H27A 109.7 . . ?
N3 C27 H27B 109.7 . . ?
C28 C27 H27B 109.7 . . ?
H27A C27 H27B 108.2 . . ?
C38 C28 C37 111.3(7) . . ?
C38 C28 C27 109.1(6) . . ?
C37 C28 C27 110.4(6) . . ?
C38 C28 C178 108.8(6) . . ?
C37 C28 C178 105.9(6) . . ?
C27 C28 C178 111.3(5) . . ?
C36 C29 C30 119.6(5) . . ?
C36 C29 C123 121.9(5) . . ?
C30 C29 C123 118.3(5) . . ?
C31 C30 C29 120.8(6) . . ?
C31 C30 H30 119.6 . . ?
C29 C30 H30 119.6 . . ?
C30 C31 C32 120.4(6) . . ?
C30 C31 H31 119.8 . . ?
C32 C31 H31 119.8 . . ?
C33 C32 C31 121.0(6) . . ?
C33 C32 H32 119.5 . . ?
C31 C32 H32 119.5 . . ?
O8 C33 C32 125.2(6) . . ?
O8 C33 C36 115.2(5) . . ?
C32 C33 C36 119.6(6) . . ?
O8 C34 C35 107.2(7) . . ?
O8 C34 H34A 110.3 . . ?
C35 C34 H34A 110.3 . . ?
O8 C34 H34B 110.3 . . ?
C35 C34 H34B 110.3 . . ?
H34A C34 H34B 108.5 . . ?
C34 C35 H35A 109.5 . . ?
C34 C35 H35B 109.5 . . ?
H35A C35 H35B 109.5 . . ?
C34 C35 H35C 109.5 . . ?
H35A C35 H35C 109.5 . . ?
H35B C35 H35C 109.5 . . ?
O9 C36 C29 124.0(5) . . ?
O9 C36 C33 117.5(5) . . ?
C29 C36 C33 118.5(5) . . ?
C28 C37 H37A 109.5 . . ?
C28 C37 H37B 109.5 . . ?
H37A C37 H37B 109.5 . . ?
C28 C37 H37C 109.5 . . ?
H37A C37 H37C 109.5 . . ?
H37B C37 H37C 109.5 . . ?
C28 C38 H38A 109.5 . . ?
C28 C38 H38B 109.5 . . ?
H38A C38 H38B 109.5 . . ?
C28 C38 H38C 109.5 . . ?
H38A C38 H38C 109.5 . . ?
H38B C38 H38C 109.5 . . ?
O10 C39 C40 107.8(6) . . ?
O10 C39 H39A 110.2 . . ?
C40 C39 H39A 110.2 . . ?
O10 C39 H39B 110.2 . . ?
C40 C39 H39B 110.2 . . ?
H39A C39 H39B 108.5 . . ?
C39 C40 H40A 109.5 . . ?
C39 C40 H40B 109.5 . . ?
H40A C40 H40B 109.5 . . ?
C39 C40 H40C 109.5 . . ?
H40A C40 H40C 109.5 . . ?
H40B C40 H40C 109.5 . . ?
C46 C41 O10 124.5(6) . . ?
C46 C41 C42 121.7(6) . . ?
O10 C41 C42 113.7(5) . . ?
C46 C41 K1 141.6(5) . . ?
O10 C41 K1 52.1(3) . . ?
C42 C41 K1 76.6(3) . . ?
O11 C42 C43 125.1(5) . . ?
O11 C42 C41 118.9(5) . . ?
C43 C42 C41 115.9(5) . . ?
O11 C42 K1 53.7(3) . . ?
C43 C42 K1 143.5(4) . . ?
C41 C42 K1 79.7(3) . . ?
C44 C43 C42 120.5(6) . . ?
C44 C43 C47 118.9(6) . . ?
C42 C43 C47 119.8(5) . . ?
C45 C44 C43 122.2(7) . . ?
C45 C44 H44 118.9 . . ?
C43 C44 H44 118.9 . . ?
C44 C45 C46 118.6(6) . . ?
C44 C45 H45 120.7 . . ?
C46 C45 H45 120.7 . . ?
C41 C46 C45 121.1(6) . . ?
C41 C46 H46 119.5 . . ?
C45 C46 H46 119.5 . . ?
N7 C47 C43 125.9(5) . . ?
N7 C47 H47 117.1 . . ?
C43 C47 H47 117.1 . . ?
N7 C48 C49 109.7(5) . . ?
N7 C48 H48A 109.7 . . ?
C49 C48 H48A 109.7 . . ?
N7 C48 H48B 109.7 . . ?
C49 C48 H48B 109.7 . . ?
H48A C48 H48B 108.2 . . ?
C51 C49 C52 110.4(6) . . ?
C51 C49 C48 112.4(5) . . ?
C52 C49 C48 107.6(6) . . ?
C51 C49 C50 105.5(6) . . ?
C52 C49 C50 111.1(7) . . ?
C48 C49 C50 109.9(6) . . ?
C49 C50 H50A 109.5 . . ?
C49 C50 H50B 109.5 . . ?
H50A C50 H50B 109.5 . . ?
C49 C50 H50C 109.5 . . ?
H50A C50 H50C 109.5 . . ?
H50B C50 H50C 109.5 . . ?
N123 C51 C49 113.2(5) . . ?
N123 C51 H51A 108.9 . . ?
C49 C51 H51A 108.9 . . ?
N123 C51 H51B 108.9 . . ?
C49 C51 H51B 108.9 . . ?
H51A C51 H51B 107.8 . . ?
C49 C52 H52A 109.5 . . ?
C49 C52 H52B 109.5 . . ?
H52A C52 H52B 109.5 . . ?
C49 C52 H52C 109.5 . . ?
H52A C52 H52C 109.5 . . ?
H52B C52 H52C 109.5 . . ?
O12 C53 C54 128.2(5) . . ?
O12 C53 H53 115.9 . . ?
C54 C53 H53 115.9 . . ?
C53 C54 C59 118.0(6) . . ?
C53 C54 C55 121.4(5) . . ?
C59 C54 C55 120.5(6) . . ?
O14 C55 C54 125.5(5) . . ?
O14 C55 C56 117.6(5) . . ?
C54 C55 C56 116.9(5) . . ?
O13 C56 C57 125.6(6) . . ?
O13 C56 C55 113.6(5) . . ?
C57 C56 C55 120.7(7) . . ?
C56 C57 C58 121.2(7) . . ?
C56 C57 H57 119.4 . . ?
C58 C57 H57 119.4 . . ?
C59 C58 C57 119.9(7) . . ?
C59 C58 H58 120.0 . . ?
C57 C58 H58 120.0 . . ?
C58 C59 C54 120.6(8) . . ?
C58 C59 H59 119.7 . . ?
C54 C59 H59 119.7 . . ?
O13 C60 C61 107.6(8) . . ?
O13 C60 H60A 110.2 . . ?
C61 C60 H60A 110.2 . . ?
O13 C60 H60B 110.2 . . ?
C61 C60 H60B 110.2 . . ?
H60A C60 H60B 108.5 . . ?
C60 C61 H61A 109.5 . . ?
C60 C61 H61B 109.5 . . ?
H61A C61 H61B 109.5 . . ?
C60 C61 H61C 109.5 . . ?
H61A C61 H61C 109.5 . . ?
H61B C61 H61C 109.5 . . ?

loop_
_geom_bond_atom_site_label_1
_geom_bond_atom_site_label_2
_geom_bond_distance
_geom_bond_site_symmetry_2
_geom_bond_publ_flag
I1 I2 2.8633(7) . ?
I2 I3 2.9483(8) . ?
Co1 O14 1.885(4) . ?
Co1 O3 1.893(4) . ?
Co1 O11 1.896(4) . ?
Co1 N123 1.899(5) . ?
Co1 N7 1.913(5) . ?
Co1 O12 1.919(4) . ?
Co1 K1 3.7461(14) . ?
Co2 O5 1.880(4) . ?
Co2 O9 1.887(4) . ?
Co2 O4 1.893(4) . ?
Co2 N178 1.899(4) . ?
Co2 N3 1.917(5) . ?
Co2 O6 1.931(4) . ?
Co2 K1 3.7604(14) . ?
K1 O9 2.781(4) . ?
K1 O223 2.811(5) . ?
K1 O3 2.818(4) . ?
K1 O4 2.832(4) . ?
K1 O10 2.873(5) . ?
K1 O11 2.889(4) . ?
K1 O12 3.351(4) . ?
K1 O8 3.372(5) . ?
K1 C42 3.463(5) . ?
K1 C26 3.489(6) . ?
K1 C41 3.503(6) . ?
K1 C23 3.515(7) . ?
N123 C666 1.277(8) . ?
N123 C51 1.461(7) . ?
O2 C5 1.349(8) . ?
O2 C6 1.436(8) . ?
O3 C8 1.308(7) . ?
O4 C26 1.306(7) . ?
O5 C9 1.284(7) . ?
O6 C15 1.242(8) . ?
N178 C123 1.289(7) . ?
N178 C178 1.458(7) . ?
O8 C33 1.360(7) . ?
O8 C34 1.423(8) . ?
O9 C36 1.317(7) . ?
O10 C41 1.368(8) . ?
O10 C39 1.438(7) . ?
O11 C42 1.303(7) . ?
O12 C53 1.237(8) . ?
O13 C56 1.349(9) . ?
O13 C60 1.429(8) . ?
O14 C55 1.283(7) . ?
C666 C1 1.434(8) . ?
C666 H666 0.9300 . ?
O123 C10 1.365(8) . ?
O123 C16 1.425(9) . ?
N3 C18 1.271(8) . ?
N3 C27 1.472(7) . ?
O223 C23 1.364(9) . ?
O223 C24 1.457(9) . ?
C178 C28 1.549(8) . ?
C178 H17A 0.9700 . ?
C178 H17B 0.9700 . ?
C123 C29 1.425(8) . ?
C123 H123 0.9300 . ?
N7 C47 1.279(8) . ?
N7 C48 1.476(7) . ?
C1 C8 1.415(8) . ?
C1 C2 1.427(8) . ?
C2 C3 1.350(11) . ?
C2 H2 0.9300 . ?
C3 C4 1.382(11) . ?
C3 H3 0.9300 . ?
C4 C5 1.393(10) . ?
C4 H4 0.9300 . ?
C5 C8 1.421(8) . ?
C6 C7 1.461(13) . ?
C6 H6A 0.9700 . ?
C6 H6B 0.9700 . ?
C7 H7A 0.9600 . ?
C7 H7B 0.9600 . ?
C7 H7C 0.9600 . ?
C9 C14 1.419(8) . ?
C9 C10 1.434(9) . ?
C10 C11 1.361(10) . ?
C11 C12 1.402(13) . ?
C11 H11 0.9300 . ?
C12 C13 1.337(14) . ?
C12 H12 0.9300 . ?
C13 C14 1.407(10) . ?
C13 H13 0.9300 . ?
C14 C15 1.418(10) . ?
C15 H15 0.9300 . ?
C16 C17 1.502(13) . ?
C16 H16A 0.9700 . ?
C16 H16B 0.9700 . ?
C17 H17C 0.9600 . ?
C17 H17D 0.9600 . ?
C17 H17E 0.9600 . ?
C18 C19 1.439(9) . ?
C18 H18 0.9300 . ?
C19 C26 1.393(9) . ?
C19 C20 1.418(9) . ?
C20 C21 1.350(12) . ?
C20 H20 0.9300 . ?
C21 C22 1.378(12) . ?
C21 H21 0.9300 . ?
C22 C23 1.356(10) . ?
C22 H22 0.9300 . ?
C23 C26 1.452(9) . ?
C24 C25 1.484(12) . ?
C24 H24A 0.9700 . ?
C24 H24B 0.9700 . ?
C25 H25A 0.9600 . ?
C25 H25B 0.9600 . ?
C25 H25C 0.9600 . ?
C27 C28 1.543(9) . ?
C27 H27A 0.9700 . ?
C27 H27B 0.9700 . ?
C28 C38 1.526(11) . ?
C28 C37 1.529(10) . ?
C29 C36 1.398(8) . ?
C29 C30 1.421(8) . ?
C30 C31 1.341(10) . ?
C30 H30 0.9300 . ?
C31 C32 1.390(10) . ?
C31 H31 0.9300 . ?
C32 C33 1.379(9) . ?
C32 H32 0.9300 . ?
C33 C36 1.424(8) . ?
C34 C35 1.502(12) . ?
C34 H34A 0.9700 . ?
C34 H34B 0.9700 . ?
C35 H35A 0.9600 . ?
C35 H35B 0.9600 . ?
C35 H35C 0.9600 . ?
C37 H37A 0.9600 . ?
C37 H37B 0.9600 . ?
C37 H37C 0.9600 . ?
C38 H38A 0.9600 . ?
C38 H38B 0.9600 . ?
C38 H38C 0.9600 . ?
C39 C40 1.482(12) . ?
C39 H39A 0.9700 . ?
C39 H39B 0.9700 . ?
C40 H40A 0.9600 . ?
C40 H40B 0.9600 . ?
C40 H40C 0.9600 . ?
C41 C46 1.365(9) . ?
C41 C42 1.429(8) . ?
C42 C43 1.416(8) . ?
C43 C44 1.408(9) . ?
C43 C47 1.430(8) . ?
C44 C45 1.344(11) . ?
C44 H44 0.9300 . ?
C45 C46 1.407(12) . ?
C45 H45 0.9300 . ?
C46 H46 0.9300 . ?
C47 H47 0.9300 . ?
C48 C49 1.541(9) . ?
C48 H48A 0.9700 . ?
C48 H48B 0.9700 . ?
C49 C51 1.531(9) . ?
C49 C52 1.535(10) . ?
C49 C50 1.543(10) . ?
C50 H50A 0.9600 . ?
C50 H50B 0.9600 . ?
C50 H50C 0.9600 . ?
C51 H51A 0.9700 . ?
C51 H51B 0.9700 . ?
C52 H52A 0.9600 . ?
C52 H52B 0.9600 . ?
C52 H52C 0.9600 . ?
C53 C54 1.421(9) . ?
C53 H53 0.9300 . ?
C54 C59 1.420(10) . ?
C54 C55 1.420(8) . ?
C55 C56 1.438(8) . ?
C56 C57 1.365(10) . ?
C57 C58 1.409(13) . ?
C57 H57 0.9300 . ?
C58 C59 1.353(13) . ?
C58 H58 0.9300 . ?
C59 H59 0.9300 . ?
C60 C61 1.455(14) . ?
C60 H60A 0.9700 . ?
C60 H60B 0.9700 . ?
C61 H61A 0.9600 . ?
C61 H61B 0.9600 . ?
C61 H61C 0.9600 . ?

loop_
_geom_hbond_atom_site_label_D
_geom_hbond_atom_site_label_H
_geom_hbond_atom_site_label_A
_geom_hbond_distance_DH
_geom_hbond_distance_HA
_geom_hbond_distance_DA
_geom_hbond_angle_DHA
_geom_hbond_site_symmetry_A
_geom_hbond_publ_flag
C7 H7B O6 0.96 2.38 3.335(11) 170.8 . yes
C27 H27B O5 0.97 2.23 2.813(8) 117.7 . yes
C40 H40B O4 0.96 2.53 3.463(9) 164.7 . yes
C40 H40A I2 0.96 3.24 4.160(7) 161.2 1_545 yes
C48 H48B O14 0.97 2.30 2.848(8) 115.0 . yes

loop_
_geom_torsion_atom_site_label_1
_geom_torsion_atom_site_label_2
_geom_torsion_atom_site_label_3
_geom_torsion_atom_site_label_4
_geom_torsion
_geom_torsion_site_symmetry_1
_geom_torsion_site_symmetry_2
_geom_torsion_site_symmetry_3
_geom_torsion_site_symmetry_4
_geom_torsion_publ_flag
O14 Co1 N123 C666 -64.8(4) . . . . ?
O3 Co1 N123 C666 24.0(4) . . . . ?
O11 Co1 N123 C666 112.2(4) . . . . ?
N7 Co1 N123 C666 -156.4(5) . . . . ?
K1 Co1 N123 C666 67.0(5) . . . . ?
O14 Co1 N123 C51 107.5(4) . . . . ?
O3 Co1 N123 C51 -163.8(4) . . . . ?
O11 Co1 N123 C51 -75.6(4) . . . . ?
N7 Co1 N123 C51 15.9(4) . . . . ?
K1 Co1 N123 C51 -120.7(4) . . . . ?
O14 Co1 O3 C8 54.4(4) . . . . ?
O11 Co1 O3 C8 -123.4(4) . . . . ?
N123 Co1 O3 C8 -31.0(4) . . . . ?
O12 Co1 O3 C8 149.8(4) . . . . ?
K1 Co1 O3 C8 -153.7(5) . . . . ?
O14 Co1 O3 K1 -151.83(17) . . . . ?
O11 Co1 O3 K1 30.38(17) . . . . ?
N123 Co1 O3 K1 122.70(18) . . . . ?
O12 Co1 O3 K1 -56.44(17) . . . . ?
O9 Co2 O4 C26 -153.3(4) . . . . ?
N178 Co2 O4 C26 113.5(4) . . . . ?
N3 Co2 O4 C26 24.3(5) . . . . ?
O6 Co2 O4 C26 -68.1(4) . . . . ?
K1 Co2 O4 C26 -126.3(5) . . . . ?
O9 Co2 O4 K1 -26.93(16) . . . . ?
N178 Co2 O4 K1 -120.18(18) . . . . ?
N3 Co2 O4 K1 150.64(18) . . . . ?
O6 Co2 O4 K1 58.22(18) . . . . ?
O9 Co2 O5 C9 62.9(5) . . . . ?
N178 Co2 O5 C9 156.3(5) . . . . ?
N3 Co2 O5 C9 -114.8(5) . . . . ?
O6 Co2 O5 C9 -22.2(5) . . . . ?
K1 Co2 O5 C9 38.6(5) . . . . ?
O5 Co2 N178 C123 -63.9(4) . . . . ?
O9 Co2 N178 C123 26.6(4) . . . . ?
O4 Co2 N178 C123 112.5(4) . . . . ?
N3 Co2 N178 C123 -155.9(4) . . . . ?
K1 Co2 N178 C123 68.5(4) . . . . ?
O5 Co2 N178 C178 108.4(4) . . . . ?
O9 Co2 N178 C178 -161.0(4) . . . . ?
O4 Co2 N178 C178 -75.1(4) . . . . ?
N3 Co2 N178 C178 16.5(4) . . . . ?
K1 Co2 N178 C178 -119.2(3) . . . . ?
O5 Co2 O9 C36 52.2(4) . . . . ?
O4 Co2 O9 C36 -126.0(4) . . . . ?
N178 Co2 O9 C36 -32.2(4) . . . . ?
O6 Co2 O9 C36 145.9(4) . . . . ?
K1 Co2 O9 C36 -153.7(5) . . . . ?
O5 Co2 O9 K1 -154.04(17) . . . . ?
O4 Co2 O9 K1 27.73(17) . . . . ?
N178 Co2 O9 K1 121.56(18) . . . . ?
O6 Co2 O9 K1 -60.39(18) . . . . ?
O3 Co1 O11 C42 -145.8(4) . . . . ?
N123 Co1 O11 C42 121.0(4) . . . . ?
N7 Co1 O11 C42 31.9(4) . . . . ?
O12 Co1 O11 C42 -59.7(4) . . . . ?
K1 Co1 O11 C42 -116.5(5) . . . . ?
O3 Co1 O11 K1 -29.24(16) . . . . ?
N123 Co1 O11 K1 -122.48(17) . . . . ?
N7 Co1 O11 K1 148.37(18) . . . . ?
O12 Co1 O11 K1 56.84(16) . . . . ?
O3 Co1 O14 C55 87.7(4) . . . . ?
N123 Co1 O14 C55 -178.9(5) . . . . ?
N7 Co1 O14 C55 -89.9(5) . . . . ?
O12 Co1 O14 C55 1.9(5) . . . . ?
K1 Co1 O14 C55 61.3(5) . . . . ?
C51 N123 C666 C1 179.4(5) . . . . ?
Co1 N123 C666 C1 -8.5(8) . . . . ?
C123 N178 C178 C28 105.9(6) . . . . ?
Co2 N178 C178 C28 -66.6(6) . . . . ?
C178 N178 C123 C29 178.1(5) . . . . ?
Co2 N178 C123 C29 -9.7(8) . . . . ?
N123 C666 C1 C8 -10.0(9) . . . . ?
N123 C666 C1 C2 174.3(6) . . . . ?
C8 C1 C2 C3 -0.1(9) . . . . ?
C666 C1 C2 C3 175.6(6) . . . . ?
C1 C2 C3 C4 -0.5(11) . . . . ?
C2 C3 C4 C5 -0.4(11) . . . . ?
C6 O2 C5 C4 1.2(10) . . . . ?
C6 O2 C5 C8 -179.9(6) . . . . ?
C3 C4 C5 O2 -179.2(7) . . . . ?
C3 C4 C5 C8 2.0(10) . . . . ?
C5 O2 C6 C7 -176.1(7) . . . . ?
Co1 O3 C8 C1 22.5(7) . . . . ?
K1 O3 C8 C1 -125.2(5) . . . . ?
Co1 O3 C8 C5 -161.2(4) . . . . ?
K1 O3 C8 C5 51.2(7) . . . . ?
C2 C1 C8 O3 177.9(5) . . . . ?
C666 C1 C8 O3 2.4(8) . . . . ?
C2 C1 C8 C5 1.6(8) . . . . ?
C666 C1 C8 C5 -174.0(5) . . . . ?
O2 C5 C8 O3 2.0(8) . . . . ?
C4 C5 C8 O3 -179.0(6) . . . . ?
O2 C5 C8 C1 178.6(5) . . . . ?
C4 C5 C8 C1 -2.5(9) . . . . ?
Co2 O5 C9 C14 11.1(8) . . . . ?
Co2 O5 C9 C10 -172.5(4) . . . . ?
C16 O123 C10 C11 5.7(12) . . . . ?
C16 O123 C10 C9 -173.9(7) . . . . ?
O5 C9 C10 C11 178.7(7) . . . . ?
C14 C9 C10 C11 -4.7(10) . . . . ?
O5 C9 C10 O123 -1.7(9) . . . . ?
C14 C9 C10 O123 174.9(6) . . . . ?
O123 C10 C11 C12 -177.2(9) . . . . ?
C9 C10 C11 C12 2.3(13) . . . . ?
C10 C11 C12 C13 0.4(17) . . . . ?
C11 C12 C13 C14 -0.5(17) . . . . ?
C12 C13 C14 C15 171.7(10) . . . . ?
C12 C13 C14 C9 -2.0(15) . . . . ?
O5 C9 C14 C13 -179.1(7) . . . . ?
C10 C9 C14 C13 4.5(10) . . . . ?
O5 C9 C14 C15 7.3(10) . . . . ?
C10 C9 C14 C15 -169.1(6) . . . . ?
Co2 O6 C15 C14 -12.5(10) . . . . ?
C13 C14 C15 O6 -179.8(8) . . . . ?
C9 C14 C15 O6 -6.2(12) . . . . ?
C10 O123 C16 C17 176.0(9) . . . . ?
C27 N3 C18 C19 -158.5(6) . . . . ?
Co2 N3 C18 C19 8.3(9) . . . . ?
N3 C18 C19 C26 12.2(10) . . . . ?
N3 C18 C19 C20 -179.8(6) . . . . ?
C26 C19 C20 C21 -1.6(11) . . . . ?
C18 C19 C20 C21 -169.5(7) . . . . ?
C19 C20 C21 C22 1.4(12) . . . . ?
C20 C21 C22 C23 0.2(12) . . . . ?
C21 C22 C23 O223 179.1(7) . . . . ?
C21 C22 C23 C26 -1.6(11) . . . . ?
C21 C22 C23 K1 -113.6(9) . . . . ?
C24 O223 C23 C22 -21.1(10) . . . . ?
K1 O223 C23 C22 134.9(6) . . . . ?
C24 O223 C23 C26 159.5(6) . . . . ?
K1 O223 C23 C26 -44.5(6) . . . . ?
C24 O223 C23 K1 -156.0(7) . . . . ?
C23 O223 C24 C25 -67.1(10) . . . . ?
K1 O223 C24 C25 140.4(7) . . . . ?
Co2 O4 C26 C19 -12.6(8) . . . . ?
K1 O4 C26 C19 -136.5(5) . . . . ?
Co2 O4 C26 C23 169.3(4) . . . . ?
K1 O4 C26 C23 45.3(6) . . . . ?
Co2 O4 C26 K1 123.9(5) . . . . ?
C20 C19 C26 O4 -177.9(6) . . . . ?
C18 C19 C26 O4 -10.0(9) . . . . ?
C20 C19 C26 C23 0.2(9) . . . . ?
C18 C19 C26 C23 168.2(5) . . . . ?
C20 C19 C26 K1 112.7(8) . . . . ?
C18 C19 C26 K1 -79.3(8) . . . . ?
C22 C23 C26 O4 179.7(6) . . . . ?
O223 C23 C26 O4 -0.9(8) . . . . ?
K1 C23 C26 O4 -33.7(4) . . . . ?
C22 C23 C26 C19 1.3(9) . . . . ?
O223 C23 C26 C19 -179.3(5) . . . . ?
K1 C23 C26 C19 148.0(5) . . . . ?
C22 C23 C26 K1 -146.7(6) . . . . ?
O223 C23 C26 K1 32.7(4) . . . . ?
C18 N3 C27 C28 93.3(7) . . . . ?
Co2 N3 C27 C28 -74.7(6) . . . . ?
N3 C27 C28 C38 141.1(6) . . . . ?
N3 C27 C28 C37 -96.4(7) . . . . ?
N3 C27 C28 C178 21.0(8) . . . . ?
N178 C178 C28 C38 -72.7(7) . . . . ?
N178 C178 C28 C37 167.5(6) . . . . ?
N178 C178 C28 C27 47.5(7) . . . . ?
N178 C123 C29 C36 -12.4(9) . . . . ?
N178 C123 C29 C30 173.5(5) . . . . ?
C36 C29 C30 C31 -0.7(10) . . . . ?
C123 C29 C30 C31 173.6(6) . . . . ?
C29 C30 C31 C32 -1.3(11) . . . . ?
C30 C31 C32 C33 1.6(12) . . . . ?
C34 O8 C33 C32 -2.9(10) . . . . ?
K1 O8 C33 C32 147.7(6) . . . . ?
C34 O8 C33 C36 178.5(6) . . . . ?
K1 O8 C33 C36 -30.9(6) . . . . ?
C31 C32 C33 O8 -178.4(7) . . . . ?
C31 C32 C33 C36 0.1(10) . . . . ?
C33 O8 C34 C35 -173.3(8) . . . . ?
K1 O8 C34 C35 42.7(10) . . . . ?
Co2 O9 C36 C29 20.7(7) . . . . ?
K1 O9 C36 C29 -127.8(5) . . . . ?
Co2 O9 C36 C33 -161.3(4) . . . . ?
K1 O9 C36 C33 50.3(6) . . . . ?
C30 C29 C36 O9 -179.6(5) . . . . ?
C123 C29 C36 O9 6.4(8) . . . . ?
C30 C29 C36 C33 2.4(8) . . . . ?
C123 C29 C36 C33 -171.7(5) . . . . ?
O8 C33 C36 O9 -1.5(8) . . . . ?
C32 C33 C36 O9 179.8(6) . . . . ?
O8 C33 C36 C29 176.6(5) . . . . ?
C32 C33 C36 C29 -2.1(9) . . . . ?
C41 O10 C39 C40 -171.3(6) . . . . ?
K1 O10 C39 C40 52.9(7) . . . . ?
C39 O10 C41 C46 -11.3(9) . . . . ?
K1 O10 C41 C46 132.1(6) . . . . ?
C39 O10 C41 C42 168.1(5) . . . . ?
K1 O10 C41 C42 -48.5(5) . . . . ?
C39 O10 C41 K1 -143.4(6) . . . . ?
Co1 O11 C42 C43 -20.0(7) . . . . ?
K1 O11 C42 C43 -134.6(5) . . . . ?
Co1 O11 C42 C41 163.3(4) . . . . ?
K1 O11 C42 C41 48.8(5) . . . . ?
Co1 O11 C42 K1 114.6(4) . . . . ?
C46 C41 C42 O11 178.8(6) . . . . ?
O10 C41 C42 O11 -0.6(8) . . . . ?
K1 C41 C42 O11 -38.0(4) . . . . ?
C46 C41 C42 C43 1.9(9) . . . . ?
O10 C41 C42 C43 -177.5(5) . . . . ?
K1 C41 C42 C43 145.0(5) . . . . ?
C46 C41 C42 K1 -143.2(6) . . . . ?
O10 C41 C42 K1 37.4(4) . . . . ?
O11 C42 C43 C44 -177.5(6) . . . . ?
C41 C42 C43 C44 -0.8(8) . . . . ?
K1 C42 C43 C44 108.0(7) . . . . ?
O11 C42 C43 C47 -7.9(9) . . . . ?
C41 C42 C43 C47 168.9(5) . . . . ?
K1 C42 C43 C47 -82.4(8) . . . . ?
C42 C43 C44 C45 -0.9(10) . . . . ?
C47 C43 C44 C45 -170.7(7) . . . . ?
C43 C44 C45 C46 1.5(11) . . . . ?
O10 C41 C46 C45 178.0(7) . . . . ?
C42 C41 C46 C45 -1.3(11) . . . . ?
K1 C41 C46 C45 -111.4(8) . . . . ?
C44 C45 C46 C41 -0.4(11) . . . . ?
C48 N7 C47 C43 -160.6(6) . . . . ?
Co1 N7 C47 C43 9.4(9) . . . . ?
C44 C43 C47 N7 -176.6(6) . . . . ?
C42 C43 C47 N7 13.6(9) . . . . ?
C47 N7 C48 C49 99.4(6) . . . . ?
Co1 N7 C48 C49 -71.4(6) . . . . ?
N7 C48 C49 C51 16.2(8) . . . . ?
N7 C48 C49 C52 138.0(6) . . . . ?
N7 C48 C49 C50 -100.9(7) . . . . ?
C666 N123 C51 C49 105.7(6) . . . . ?
Co1 N123 C51 C49 -66.9(6) . . . . ?
C52 C49 C51 N123 -69.4(7) . . . . ?
C48 C49 C51 N123 50.8(7) . . . . ?
C50 C49 C51 N123 170.5(6) . . . . ?
Co1 O12 C53 C54 -4.4(10) . . . . ?
K1 O12 C53 C54 -115.0(7) . . . . ?
O12 C53 C54 C59 -176.3(8) . . . . ?
O12 C53 C54 C55 1.0(11) . . . . ?
Co1 O14 C55 C54 -5.4(8) . . . . ?
Co1 O14 C55 C56 174.5(4) . . . . ?
C53 C54 C55 O14 4.4(10) . . . . ?
C59 C54 C55 O14 -178.4(7) . . . . ?
C53 C54 C55 C56 -175.4(6) . . . . ?
C59 C54 C55 C56 1.8(10) . . . . ?
C60 O13 C56 C57 3.6(12) . . . . ?
C60 O13 C56 C55 -176.0(7) . . . . ?
O14 C55 C56 O13 -2.0(8) . . . . ?
C54 C55 C56 O13 177.9(6) . . . . ?
O14 C55 C56 C57 178.4(7) . . . . ?
C54 C55 C56 C57 -1.7(10) . . . . ?
O13 C56 C57 C58 -179.7(9) . . . . ?
C55 C56 C57 C58 -0.1(14) . . . . ?
C56 C57 C58 C59 2.1(17) . . . . ?
C57 C58 C59 C54 -2.0(17) . . . . ?
C53 C54 C59 C58 177.4(9) . . . . ?
C55 C54 C59 C58 0.1(15) . . . . ?
C56 O13 C60 C61 173.4(9) . . . . ?
